data_4126967
loop_
_publ_author_name
'Li, Si'
'Du, Xiang-Sha'
'Li, Bing'
'Wang, Jia-Yin'
'Li, Guo-Ping'
'Gao, Guang-Gang'
'Zang, Shuang-Quan'

_publ_section_title
;
 Atom-precise Modification of Silver(I) Thiolate Cluster by Shell Ligand
 Substitution: A New Approach to Generation of Cluster Functionality and
 Chirality.
;
_journal_name_full 'Journal of the American Chemical Society'
_journal_paper_doi 10.1021/jacs.7b12136
_journal_year 2017
_chemical_formula_sum 'C161 H166 Ag20 N12 O35 S10'
_chemical_formula_weight 5307.05
_chemical_name_systematic
;
 ?
;
_space_group_crystal_system triclinic
_space_group_IT_number 2
_space_group_name_Hall '-P 1'
_space_group_name_H-M_alt 'P -1'
_symmetry_space_group_name_Hall '-P 1'
_symmetry_space_group_name_H-M 'P -1'
_atom_sites_solution_hydrogens mixed
_audit_creation_method SHELXL-2013
_cell_angle_alpha 77.201(2)
_cell_angle_beta 65.553(2)
_cell_angle_gamma 87.6086(17)
_cell_formula_units_Z 1
_cell_length_a 15.9602(3)
_cell_length_b 18.3264(5)
_cell_length_c 19.1435(5)
_cell_measurement_reflns_used 15381
_cell_measurement_temperature 200(10)
_cell_measurement_theta_max 72.7680
_cell_measurement_theta_min 3.1890
_cell_volume 4962.8(2)
_computing_cell_refinement 'CrysAlisPro 1.171.39.27b (Rigaku OD, 2015)'
_computing_data_collection 'CrysAlisPro 1.171.39.27b (Rigaku OD, 2015)'
_computing_data_reduction 'CrysAlisPro 1.171.39.27b (Rigaku OD, 2015)'
_computing_structure_refinement 'SHELXL-2013 (Sheldrick, 2013)'
_diffrn_ambient_temperature 200(10)
_diffrn_measured_fraction_theta_full 0.976
_diffrn_measured_fraction_theta_max 0.990
_diffrn_measurement_device_type 'XtaLAB AFC12 (RINC): Kappa single'
_diffrn_radiation_type CuK\a
_diffrn_radiation_wavelength 1.54184
_diffrn_reflns_av_R_equivalents 0.0850
_diffrn_reflns_av_unetI/netI 0.0946
_diffrn_reflns_Laue_measured_fraction_full 0.976
_diffrn_reflns_Laue_measured_fraction_max 0.990
_diffrn_reflns_limit_h_max 18
_diffrn_reflns_limit_h_min -19
_diffrn_reflns_limit_k_max 19
_diffrn_reflns_limit_k_min -21
_diffrn_reflns_limit_l_max 17
_diffrn_reflns_limit_l_min -22
_diffrn_reflns_number 39516
_diffrn_reflns_point_group_measured_fraction_full 0.976
_diffrn_reflns_point_group_measured_fraction_max 0.990
_diffrn_reflns_theta_full 67.684
_diffrn_reflns_theta_max 66.993
_diffrn_reflns_theta_min 2.476
_diffrn_source 'fine-focus sealed X-ray tube'
_exptl_absorpt_coefficient_mu 16.946
_exptl_absorpt_correction_T_max 1.00000
_exptl_absorpt_correction_T_min 0.32825
_exptl_absorpt_correction_type multi-scan
_exptl_absorpt_process_details
;
CrysAlisPro 1.171.39.27b (Rigaku Oxford Diffraction, 2015)
Empirical absorption correction using spherical harmonics,
 implemented in SCALE3 ABSPACK scaling algorithm.
;
_exptl_crystal_colour colourless
_exptl_crystal_density_diffrn 1.776
_exptl_crystal_description block
_exptl_crystal_F_000 2596
_exptl_crystal_size_max 0.1
_exptl_crystal_size_mid 0.1
_exptl_crystal_size_min 0.05
_refine_diff_density_max 2.069
_refine_diff_density_min -2.268
_refine_diff_density_rms 0.219
_refine_ls_extinction_method none
_refine_ls_goodness_of_fit_ref 1.012
_refine_ls_hydrogen_treatment constr
_refine_ls_matrix_type full
_refine_ls_number_parameters 1103
_refine_ls_number_reflns 17521
_refine_ls_number_restraints 31
_refine_ls_restrained_S_all 1.015
_refine_ls_R_factor_all 0.0804
_refine_ls_R_factor_gt 0.0697
_refine_ls_shift/su_max 0.001
_refine_ls_shift/su_mean 0.000
_refine_ls_structure_factor_coef Fsqd
_refine_ls_weighting_details
;
 w=1/[\s^2^(Fo^2^)+(0.1345P)^2^]
 where P=(Fo^2^+2Fc^2^)/3
;
_refine_ls_weighting_scheme calc
_refine_ls_wR_factor_gt 0.1909
_refine_ls_wR_factor_ref 0.1989
_reflns_Friedel_coverage 0.000
_reflns_number_gt 14017
_reflns_number_total 17521
_reflns_threshold_expression 'I > 2\s(I)'
_cod_data_source_file ja7b12136_si_004.cif
_cod_data_source_block hy_sq
_cod_database_code 4126967
_shelx_space_group_comment
;
The symmetry employed for this shelxl refinement is uniquely defined
by the following loop, which should always be used as a source of
symmetry information in preference to the above space-group names.
They are only intended as comments.
;
_shelxl_version_number 2013-2
_platon_squeeze_void_probe_radius 1.20

loop_
_space_group_symop_operation_xyz
'x, y, z'
'-x, -y, -z'

loop_
_atom_site_label
_atom_site_type_symbol
_atom_site_fract_x
_atom_site_fract_y
_atom_site_fract_z
_atom_site_U_iso_or_equiv
_atom_site_adp_type
_atom_site_occupancy
_atom_site_site_symmetry_order
_atom_site_calc_flag
_atom_site_refinement_flags_posn
_atom_site_refinement_flags_adp
_atom_site_refinement_flags_occupancy
Ag8 Ag 0.82024(4) 0.42499(3) 0.37464(3) 0.04362(16) Uani 1 1 d . . .
Ag5 Ag 0.67194(4) 0.26501(3) 0.47164(3) 0.04558(16) Uani 1 1 d . . .
Ag7 Ag 0.61971(4) 0.39625(3) 0.37747(3) 0.04813(16) Uani 1 1 d . . .
Ag4 Ag 0.56622(4) 0.34887(4) 0.59843(3) 0.04839(17) Uani 1 1 d . . .
Ag2 Ag 0.39627(4) 0.34298(4) 0.50162(3) 0.04769(16) Uani 1 1 d . . .
Ag9 Ag 0.84716(4) 0.58612(3) 0.29922(3) 0.04829(16) Uani 1 1 d . . .
Ag6 Ag 0.69496(4) 0.49920(4) 0.50906(4) 0.05306(18) Uani 1 1 d . . .
Ag3 Ag 0.47054(4) 0.21188(4) 0.58739(3) 0.04903(17) Uani 1 1 d . . .
Ag1 Ag 0.27122(4) 0.28449(4) 0.67131(4) 0.05395(18) Uani 1 1 d . . .
Ag10 Ag 0.61604(4) 0.57696(4) 0.30617(4) 0.05478(18) Uani 1 1 d . . .
S2 S 0.41543(12) 0.28808(11) 0.69007(10) 0.0401(4) Uani 1 1 d . . .
S1 S 0.23703(11) 0.37548(10) 0.56830(10) 0.0375(4) Uani 1 1 d . . .
S5 S 0.74295(11) 0.49088(11) 0.28794(9) 0.0381(4) Uani 1 1 d . . .
S3 S 0.73313(11) 0.36358(10) 0.51551(10) 0.0375(4) Uani 1 1 d . . .
S4 S 0.53155(12) 0.27423(10) 0.44098(10) 0.0384(4) Uani 1 1 d . . .
O12 O 0.9749(4) 0.4182(3) 0.3158(3) 0.0491(13) Uani 1 1 d . . .
O8 O 0.5192(4) 0.0932(4) 0.6194(4) 0.0590(16) Uani 1 1 d . . .
O5 O 0.1501(4) 0.2242(4) 0.7770(3) 0.0558(15) Uani 1 1 d . . .
O9 O 0.6558(5) 0.1554(4) 0.5672(4) 0.0618(16) Uani 1 1 d . . .
O14 O 1.2017(5) 0.3727(5) 0.3238(4) 0.0671(18) Uani 1 1 d . . .
O6 O 0.1349(5) 0.1365(4) 0.9570(4) 0.0666(17) Uani 1 1 d . . .
O7 O -0.0589(5) 0.1256(4) 0.8402(4) 0.0675(18) Uani 1 1 d . . .
O13 O 0.9912(5) 0.5426(4) 0.2948(5) 0.073(2) Uani 1 1 d . . .
N3 N 1.1589(4) 0.4098(4) 0.2228(4) 0.0484(16) Uani 1 1 d . . .
C50 C 1.0194(5) 0.4786(5) 0.2915(5) 0.0453(18) Uani 1 1 d . . .
O15 O 1.1166(4) 0.4488(5) 0.1226(4) 0.075(2) Uani 1 1 d . . .
N9 N 0.8011(6) 0.2350(6) 0.3651(5) 0.071(2) Uani 1 1 d . . .
N1 N 0.0327(5) 0.1288(4) 0.9040(4) 0.0505(17) Uani 1 1 d . . .
O11 O 0.7805(5) 0.0358(5) 0.4553(5) 0.081(2) Uani 1 1 d . . .
C4 C 0.2006(6) 0.2817(5) 0.4896(5) 0.0500(19) Uani 1 1 d . . .
H4A H 0.2498 0.3086 0.4426 0.075 Uiso 1 1 calc R U .
H4B H 0.1579 0.2592 0.4759 0.075 Uiso 1 1 calc R U .
H4C H 0.2254 0.2432 0.5175 0.075 Uiso 1 1 calc R U .
O10 O 0.7136(5) 0.0390(5) 0.7070(4) 0.087(3) Uani 1 1 d . . .
C3 C 0.1128(5) 0.4001(5) 0.5014(5) 0.0489(19) Uani 1 1 d . . .
H3A H 0.0792 0.4304 0.5379 0.073 Uiso 1 1 calc R U .
H3B H 0.0725 0.3808 0.4832 0.073 Uiso 1 1 calc R U .
H3C H 0.1628 0.4301 0.4574 0.073 Uiso 1 1 calc R U .
C52 C 1.1961(5) 0.3588(5) 0.2663(5) 0.050(2) Uani 1 1 d . . .
C22 C 0.0891(5) 0.2569(5) 0.8227(4) 0.0478(19) Uani 1 1 d . . .
C44 C 0.9332(7) 0.0816(5) 0.5370(5) 0.056(2) Uani 1 1 d . . .
N2 N 0.7477(5) 0.0334(4) 0.5838(5) 0.064(2) Uani 1 1 d . . .
C53 C 1.2299(5) 0.2892(5) 0.2388(5) 0.0461(18) Uani 1 1 d . . .
C58 C 1.2181(5) 0.2765(5) 0.1721(4) 0.0454(18) Uani 1 1 d . . .
C43 C 1.0264(7) 0.1036(5) 0.5164(6) 0.059(2) Uani 1 1 d . . .
C21 C 0.5557(8) 0.1288(6) 0.4216(7) 0.066(3) Uani 1 1 d . . .
H21A H 0.6157 0.1339 0.4208 0.100 Uiso 1 1 calc R U .
H21B H 0.5560 0.0923 0.3924 0.100 Uiso 1 1 calc R U .
H21C H 0.5111 0.1128 0.4750 0.100 Uiso 1 1 calc R U .
C46 C 0.9053(7) 0.0724(5) 0.4796(5) 0.055(2) Uani 1 1 d . . .
C2 C 0.1509(5) 0.3356(5) 0.5419(5) 0.0413(16) Uani 1 1 d . . .
C47 C 0.9661(7) 0.0861(5) 0.4027(6) 0.061(2) Uani 1 1 d . . .
H47 H 0.9469 0.0812 0.3642 0.073 Uiso 1 1 calc R U .
C23 C 0.0191(6) 0.2078(5) 0.8991(5) 0.050(2) Uani 1 1 d . . .
H23A H 0.0240 0.2214 0.9435 0.060 Uiso 1 1 calc R U .
H23B H -0.0426 0.2177 0.9028 0.060 Uiso 1 1 calc R U .
C24 C -0.0082(6) 0.0924(5) 0.8681(5) 0.053(2) Uani 1 1 d . . .
C60 C 1.1791(5) 0.3296(6) 0.1319(4) 0.051(2) Uani 1 1 d . . .
C18 C 0.5307(6) 0.2042(5) 0.3842(5) 0.0476(18) Uani 1 1 d . . .
C8CA C 0.0749(6) 0.2933(5) 0.6190(5) 0.053(2) Uani 1 1 d . . .
H8CA H 0.1006 0.2529 0.6437 0.079 Uiso 1 1 calc R U .
H8CB H 0.0280 0.2735 0.6081 0.079 Uiso 1 1 calc R U .
H8CC H 0.0485 0.3269 0.6534 0.079 Uiso 1 1 calc R U .
C13 C 0.8825(7) 0.2814(7) 0.5106(6) 0.066(3) Uani 1 1 d . . .
H13A H 0.8525 0.2436 0.5000 0.098 Uiso 1 1 calc R U .
H13B H 0.9214 0.2582 0.5352 0.098 Uiso 1 1 calc R U .
H13C H 0.9192 0.3157 0.4620 0.098 Uiso 1 1 calc R U .
C45 C 0.8071(7) 0.0466(6) 0.5025(6) 0.063(2) Uani 1 1 d . . .
C48 C 1.0600(7) 0.1081(6) 0.3814(6) 0.065(3) Uani 1 1 d . . .
H48 H 1.1023 0.1159 0.3290 0.078 Uiso 1 1 calc R U .
C32 C 0.1214(6) 0.0202(5) 0.9273(5) 0.050(2) Uani 1 1 d . . .
C10 C 0.8101(5) 0.3240(4) 0.5652(5) 0.0409(16) Uani 1 1 d . . .
C36 C 0.6051(7) 0.0965(6) 0.5967(5) 0.059(2) Uani 1 1 d . . .
C15 C 0.7883(7) 0.5480(6) 0.1325(5) 0.064(3) Uani 1 1 d . . .
H15A H 0.7244 0.5581 0.1476 0.095 Uiso 1 1 calc R U .
H15B H 0.8149 0.5427 0.0789 0.095 Uiso 1 1 calc R U .
H15C H 0.8202 0.5887 0.1371 0.095 Uiso 1 1 calc R U .
C14 C 0.7965(6) 0.4770(5) 0.1850(4) 0.0486(19) Uani 1 1 d . . .
C11 C 0.8530(7) 0.3893(6) 0.5778(7) 0.062(2) Uani 1 1 d . . .
H11A H 0.8849 0.4238 0.5282 0.093 Uiso 1 1 calc R U .
H11B H 0.8957 0.3711 0.6003 0.093 Uiso 1 1 calc R U .
H11C H 0.8055 0.4142 0.6130 0.093 Uiso 1 1 calc R U .
C81 C 0.9684(6) 0.2675(6) 0.2617(7) 0.072(3) Uani 1 1 d . . .
H81A H 0.9676 0.2920 0.2122 0.107 Uiso 1 1 calc R U .
H81B H 1.0026 0.2233 0.2557 0.107 Uiso 1 1 calc R U .
H81C H 0.9970 0.3009 0.2786 0.107 Uiso 1 1 calc R U .
C57 C 1.2476(6) 0.2078(6) 0.1486(5) 0.059(2) Uani 1 1 d . . .
C16 C 0.8959(6) 0.4615(7) 0.1665(5) 0.062(3) Uani 1 1 d . . .
H16A H 0.9266 0.5039 0.1694 0.093 Uiso 1 1 calc R U .
H16B H 0.9253 0.4525 0.1143 0.093 Uiso 1 1 calc R U .
H16C H 0.8992 0.4181 0.2038 0.093 Uiso 1 1 calc R U .
C33 C 0.1810(7) -0.0135(6) 0.9567(5) 0.062(2) Uani 1 1 d . . .
H33 H 0.2085 0.0123 0.9791 0.075 Uiso 1 1 calc R U .
C25 C 0.0134(6) 0.0137(5) 0.8664(5) 0.054(2) Uani 1 1 d . . .
C39 C 0.8698(7) 0.0692(5) 0.6181(5) 0.058(2) Uani 1 1 d . . .
C20 C 0.6033(6) 0.2305(7) 0.3002(6) 0.062(3) Uani 1 1 d . . .
H20A H 0.5861 0.2765 0.2756 0.093 Uiso 1 1 calc R U .
H20B H 0.6076 0.1931 0.2710 0.093 Uiso 1 1 calc R U .
H20C H 0.6619 0.2383 0.3011 0.093 Uiso 1 1 calc R U .
C49 C 1.0874(7) 0.1175(5) 0.4362(6) 0.059(2) Uani 1 1 d . . .
H49 H 1.1482 0.1335 0.4210 0.071 Uiso 1 1 calc R U .
C30 C 0.0781(7) -0.0187(5) 0.8952(4) 0.056(2) Uani 1 1 d . . .
C31 C 0.0978(6) 0.0996(6) 0.9312(4) 0.051(2) Uani 1 1 d . . .
C19 C 0.4352(6) 0.1988(6) 0.3864(6) 0.057(2) Uani 1 1 d . . .
H19A H 0.3909 0.1832 0.4400 0.086 Uiso 1 1 calc R U .
H19B H 0.4333 0.1630 0.3573 0.086 Uiso 1 1 calc R U .
H19C H 0.4207 0.2470 0.3633 0.086 Uiso 1 1 calc R U .
C59 C 1.1497(5) 0.3994(5) 0.1569(5) 0.053(2) Uani 1 1 d . . .
C55 C 1.2997(7) 0.1714(6) 0.2534(7) 0.067(3) Uani 1 1 d . . .
H55 H 1.3284 0.1375 0.2790 0.080 Uiso 1 1 calc R U .
C80 C 0.8744(6) 0.2468(5) 0.3201(5) 0.053(2) Uani 1 1 d . . .
C54 C 1.2696(6) 0.2374(6) 0.2783(6) 0.057(2) Uani 1 1 d . . .
H54 H 1.2763 0.2465 0.3217 0.068 Uiso 1 1 calc R U .
C17 C 0.7446(7) 0.4134(6) 0.1808(6) 0.063(2) Uani 1 1 d . . .
H17A H 0.7416 0.3704 0.2211 0.094 Uiso 1 1 calc R U .
H17B H 0.7755 0.4016 0.1301 0.094 Uiso 1 1 calc R U .
H17C H 0.6833 0.4275 0.1886 0.094 Uiso 1 1 calc R U .
C61 C 1.1669(6) 0.3135(7) 0.0694(5) 0.066(3) Uani 1 1 d . . .
H61 H 1.1416 0.3486 0.0417 0.079 Uiso 1 1 calc R U .
C38 C 0.7730(8) 0.0481(6) 0.6415(6) 0.070(3) Uani 1 1 d . . .
C51 C 1.1262(6) 0.4791(5) 0.2494(7) 0.063(3) Uani 1 1 d . . .
H51A H 1.1483 0.5212 0.2043 0.075 Uiso 1 1 calc R U .
H51B H 1.1523 0.4862 0.2852 0.075 Uiso 1 1 calc R U .
C29 C 0.0988(8) -0.0954(6) 0.8923(5) 0.066(3) Uani 1 1 d . . .
C42 C 1.0531(8) 0.1105(5) 0.5758(7) 0.069(3) Uani 1 1 d . . .
H42 H 1.1142 0.1238 0.5628 0.083 Uiso 1 1 calc R U .
C28 C 0.0539(9) -0.1356(6) 0.8589(6) 0.079(3) Uani 1 1 d . . .
H28 H 0.0674 -0.1848 0.8552 0.094 Uiso 1 1 calc R U .
C27 C -0.0089(10) -0.1006(8) 0.8326(7) 0.086(4) Uani 1 1 d . . .
H27 H -0.0383 -0.1270 0.8121 0.103 Uiso 1 1 calc R U .
C12 C 0.7516(7) 0.2707(6) 0.6419(6) 0.069(3) Uani 1 1 d . . .
H12A H 0.7163 0.2989 0.6802 0.104 Uiso 1 1 calc R U .
H12B H 0.7907 0.2390 0.6608 0.104 Uiso 1 1 calc R U .
H12C H 0.7105 0.2404 0.6335 0.104 Uiso 1 1 calc R U .
C26 C -0.0297(8) -0.0254(7) 0.8359(6) 0.068(3) Uani 1 1 d . . .
H26 H -0.0722 -0.0026 0.8176 0.081 Uiso 1 1 calc R U .
C35 C 0.1635(8) -0.1271(7) 0.9193(6) 0.076(3) Uani 1 1 d . . .
H35 H 0.1814 -0.1753 0.9141 0.092 Uiso 1 1 calc R U .
C34 C 0.2003(8) -0.0889(7) 0.9525(7) 0.080(4) Uani 1 1 d . . .
H34 H 0.2399 -0.1126 0.9736 0.096 Uiso 1 1 calc R U .
C37 C 0.6502(7) 0.0224(6) 0.6032(7) 0.072(3) Uani 1 1 d . . .
H37A H 0.6195 -0.0074 0.6565 0.086 Uiso 1 1 calc R U .
H37B H 0.6430 -0.0050 0.5679 0.086 Uiso 1 1 calc R U .
C41 C 0.9901(11) 0.0977(6) 0.6533(7) 0.083(4) Uani 1 1 d . . .
H41 H 1.0090 0.1016 0.6922 0.100 Uiso 1 1 calc R U .
C40 C 0.8977(9) 0.0787(6) 0.6734(6) 0.072(3) Uani 1 1 d . . .
H40 H 0.8550 0.0727 0.7254 0.087 Uiso 1 1 calc R U .
C1 C 0.5000 0.5000 0.5000 0.038(2) Uani 1 2 d S . P
O16 O 0.5275(4) 0.5335(4) 0.2385(3) 0.0617(17) Uani 1 1 d . . .
O4 O 0.0772(5) 0.3254(3) 0.8136(4) 0.0649(18) Uani 1 1 d . . .
N4 N 0.3910(5) 0.4635(5) 0.2177(4) 0.0562(19) Uani 1 1 d . . .
O19 O 0.3292(5) 0.5726(5) 0.1887(5) 0.079(2) Uani 1 1 d . . .
C6 C 0.4083(6) 0.2314(6) 0.7864(5) 0.055(2) Uani 1 1 d . . .
O18 O 0.4592(6) 0.3585(6) 0.2469(5) 0.097(3) Uani 1 1 d . . .
C64 C 0.4564(6) 0.5117(5) 0.2982(4) 0.051(2) Uani 1 1 d . . .
C66 C 0.3628(5) 0.5158(6) 0.1696(5) 0.053(2) Uani 1 1 d . . .
C74 C 0.4414(6) 0.3811(6) 0.1259(6) 0.059(2) Uani 1 1 d . . .
C73 C 0.4322(8) 0.3981(6) 0.2011(6) 0.067(3) Uani 1 1 d . . .
C67 C 0.3720(6) 0.4974(6) 0.0961(5) 0.055(2) Uani 1 1 d . . .
C72 C 0.4087(6) 0.4284(7) 0.0779(5) 0.060(3) Uani 1 1 d . . .
C84 C 0.2798(7) 0.0844(7) 0.6504(6) 0.068(3) Uani 1 1 d . U .
O2 O 0.5748(7) 0.5406(7) 0.4586(5) 0.041(2) Uani 0.5 1 d . . P
C9 C 0.3588(9) 0.1553(6) 0.8015(7) 0.078(3) Uani 1 1 d . . .
H9A H 0.3005 0.1635 0.7985 0.117 Uiso 1 1 calc R U .
H9B H 0.3491 0.1264 0.8529 0.117 Uiso 1 1 calc R U .
H9C H 0.3961 0.1285 0.7625 0.117 Uiso 1 1 calc R U .
C71 C 0.4172(7) 0.4127(9) 0.0057(6) 0.083(4) Uani 1 1 d . . .
C7 C 0.3510(10) 0.2689(8) 0.8495(6) 0.088(4) Uani 1 1 d . . .
H7A H 0.3754 0.3194 0.8374 0.132 Uiso 1 1 calc R U .
H7B H 0.3514 0.2423 0.8986 0.132 Uiso 1 1 calc R U .
H7C H 0.2890 0.2696 0.8537 0.132 Uiso 1 1 calc R U .
C62 C 1.1916(7) 0.2465(9) 0.0473(7) 0.081(4) Uani 1 1 d . . .
H62 H 1.1803 0.2361 0.0064 0.097 Uiso 1 1 calc R U .
C56 C 1.2873(7) 0.1560(6) 0.1919(7) 0.076(3) Uani 1 1 d . . .
H56 H 1.3052 0.1106 0.1777 0.091 Uiso 1 1 calc R U .
O1 O 0.5116(7) 0.4300(6) 0.4994(6) 0.043(2) Uani 0.5 1 d . . P
C65 C 0.3758(7) 0.4767(8) 0.2950(5) 0.078(4) Uani 1 1 d . . .
H65A H 0.3581 0.4292 0.3332 0.094 Uiso 1 1 calc R U .
H65B H 0.3245 0.5088 0.3109 0.094 Uiso 1 1 calc R U .
C63 C 1.2317(8) 0.1961(9) 0.0840(7) 0.088(4) Uani 1 1 d . . .
H63 H 1.2498 0.1521 0.0666 0.105 Uiso 1 1 calc R U .
C68 C 0.3438(6) 0.5447(9) 0.0457(6) 0.082(4) Uani 1 1 d . . .
H68 H 0.3172 0.5888 0.0582 0.099 Uiso 1 1 calc R U .
O3 O 0.4247(8) 0.5265(9) 0.5287(8) 0.057(3) Uani 0.5 1 d . . P
C70 C 0.3878(9) 0.4647(9) -0.0430(6) 0.083(3) Uani 1 1 d . U .
H70 H 0.3920 0.4541 -0.0897 0.099 Uiso 1 1 calc R U .
N7 N 0.3002(11) 0.1425(8) 0.6209(8) 0.121(5) Uani 1 1 d . U .
C77 C 0.4588(9) 0.3432(9) -0.0107(8) 0.086(3) Uani 1 1 d . U .
H77 H 0.4664 0.3304 -0.0573 0.103 Uiso 1 1 calc R U .
C75 C 0.4795(10) 0.3155(8) 0.1064(10) 0.097(4) Uani 1 1 d . . .
H75 H 0.5008 0.2832 0.1395 0.117 Uiso 1 1 calc R U .
C69 C 0.3549(8) 0.5269(9) -0.0261(7) 0.085(3) Uani 1 1 d . U .
H69 H 0.3381 0.5608 -0.0614 0.103 Uiso 1 1 calc R U .
C85 C 0.2486(10) 0.0055(8) 0.6898(9) 0.095(4) Uani 1 1 d . . .
H85A H 0.2768 -0.0257 0.6529 0.142 Uiso 1 1 d R U .
H85B H 0.1828 0.0000 0.7090 0.142 Uiso 1 1 d R U .
H85C H 0.2661 -0.0093 0.7330 0.142 Uiso 1 1 d R U .
C8 C 0.5009(9) 0.2198(10) 0.7830(8) 0.103(5) Uani 1 1 d . U .
H8A H 0.5350 0.1944 0.7417 0.155 Uiso 1 1 calc R U .
H8B H 0.4968 0.1900 0.8324 0.155 Uiso 1 1 calc R U .
H8C H 0.5319 0.2674 0.7724 0.155 Uiso 1 1 calc R U .
C76 C 0.4862(10) 0.2976(9) 0.0384(10) 0.101(4) Uani 1 1 d . U .
H76 H 0.5105 0.2525 0.0268 0.121 Uiso 1 1 calc R U .
O17 O 0.4447(4) 0.5175(5) 0.3661(4) 0.0659(18) Uani 1 1 d . . .

loop_
_atom_site_aniso_label
_atom_site_aniso_U_11
_atom_site_aniso_U_22
_atom_site_aniso_U_33
_atom_site_aniso_U_23
_atom_site_aniso_U_13
_atom_site_aniso_U_12
Ag8 0.0346(3) 0.0468(3) 0.0406(3) -0.0039(2) -0.0104(2) 0.0076(2)
Ag5 0.0362(3) 0.0453(3) 0.0521(3) -0.0076(2) -0.0174(2) 0.0065(2)
Ag7 0.0457(3) 0.0446(3) 0.0449(3) -0.0041(2) -0.0127(2) -0.0004(2)
Ag4 0.0317(3) 0.0574(4) 0.0462(3) -0.0112(3) -0.0063(2) -0.0018(2)
Ag2 0.0331(3) 0.0526(4) 0.0519(3) -0.0128(3) -0.0127(2) 0.0122(2)
Ag9 0.0474(3) 0.0388(3) 0.0524(3) -0.0113(2) -0.0142(3) 0.0040(2)
Ag6 0.0506(3) 0.0428(3) 0.0676(4) 0.0010(3) -0.0326(3) -0.0016(3)
Ag3 0.0448(3) 0.0465(3) 0.0474(3) -0.0098(2) -0.0120(2) 0.0108(2)
Ag1 0.0325(3) 0.0624(4) 0.0501(3) 0.0054(3) -0.0101(2) 0.0062(3)
Ag10 0.0503(3) 0.0533(4) 0.0540(3) -0.0127(3) -0.0161(3) 0.0174(3)
S2 0.0339(9) 0.0421(10) 0.0357(8) -0.0030(7) -0.0090(7) 0.0035(7)
S1 0.0280(8) 0.0398(9) 0.0416(8) -0.0071(7) -0.0124(7) 0.0013(7)
S5 0.0303(8) 0.0473(10) 0.0327(7) -0.0079(7) -0.0102(6) 0.0065(7)
S3 0.0277(8) 0.0390(9) 0.0410(8) -0.0024(7) -0.0132(7) 0.0041(6)
S4 0.0324(8) 0.0384(9) 0.0423(8) -0.0145(7) -0.0112(7) 0.0070(7)
O12 0.034(3) 0.051(4) 0.054(3) -0.011(3) -0.011(2) 0.012(2)
O8 0.044(3) 0.052(4) 0.067(4) -0.004(3) -0.014(3) 0.013(3)
O5 0.041(3) 0.056(4) 0.051(3) -0.002(3) -0.004(3) 0.002(3)
O9 0.062(4) 0.040(3) 0.071(4) 0.007(3) -0.025(3) -0.001(3)
O14 0.067(4) 0.080(5) 0.064(4) -0.028(4) -0.031(3) 0.005(3)
O6 0.067(4) 0.067(5) 0.059(4) -0.016(3) -0.019(3) -0.005(3)
O7 0.071(4) 0.062(4) 0.065(4) -0.007(3) -0.030(4) 0.011(3)
O13 0.052(4) 0.054(4) 0.124(6) -0.034(4) -0.042(4) 0.019(3)
N3 0.027(3) 0.049(4) 0.058(4) -0.009(3) -0.010(3) 0.010(3)
C50 0.035(4) 0.044(5) 0.062(5) -0.018(4) -0.023(4) 0.011(3)
O15 0.044(3) 0.085(5) 0.078(4) 0.012(4) -0.025(3) 0.007(3)
N9 0.052(5) 0.078(6) 0.060(4) -0.014(4) -0.002(4) 0.014(4)
N1 0.051(4) 0.043(4) 0.044(3) -0.004(3) -0.009(3) 0.004(3)
O11 0.061(4) 0.101(7) 0.083(5) -0.030(5) -0.027(4) 0.005(4)
C4 0.044(4) 0.057(5) 0.053(4) -0.019(4) -0.021(4) 0.005(4)
O10 0.073(5) 0.087(6) 0.059(4) 0.003(4) 0.004(4) 0.021(4)
C3 0.035(4) 0.055(5) 0.064(5) -0.015(4) -0.028(4) 0.010(3)
C52 0.032(4) 0.056(5) 0.050(4) -0.008(4) -0.007(3) -0.006(3)
C22 0.037(4) 0.052(5) 0.038(4) 0.003(3) -0.006(3) -0.003(3)
C44 0.066(5) 0.028(4) 0.060(5) -0.004(3) -0.016(4) 0.015(4)
N2 0.051(4) 0.045(4) 0.076(5) -0.007(4) -0.012(4) 0.015(3)
C53 0.028(4) 0.053(5) 0.049(4) -0.010(4) -0.010(3) 0.015(3)
C58 0.022(3) 0.056(5) 0.042(4) -0.005(3) 0.001(3) -0.002(3)
C43 0.064(6) 0.037(5) 0.069(5) -0.009(4) -0.023(5) 0.005(4)
C21 0.086(7) 0.043(5) 0.083(6) -0.026(5) -0.042(6) 0.007(5)
C46 0.063(5) 0.035(4) 0.061(5) -0.010(4) -0.021(4) 0.020(4)
C2 0.026(3) 0.046(4) 0.051(4) -0.010(3) -0.016(3) -0.001(3)
C47 0.065(6) 0.046(5) 0.062(5) -0.009(4) -0.019(5) 0.008(4)
C23 0.044(4) 0.040(4) 0.045(4) 0.002(3) -0.004(3) 0.000(3)
C24 0.044(4) 0.055(5) 0.039(4) -0.001(4) -0.003(3) 0.003(4)
C60 0.031(4) 0.073(6) 0.035(3) 0.000(4) -0.005(3) -0.008(4)
C18 0.046(4) 0.044(5) 0.056(4) -0.021(4) -0.020(4) 0.007(3)
C8CA 0.037(4) 0.055(5) 0.052(4) -0.005(4) -0.006(3) -0.017(4)
C13 0.053(5) 0.083(7) 0.076(6) -0.028(5) -0.039(5) 0.038(5)
C45 0.053(5) 0.052(6) 0.073(6) -0.008(5) -0.021(5) 0.006(4)
C48 0.061(6) 0.056(6) 0.055(5) -0.008(4) -0.002(4) -0.001(4)
C32 0.046(4) 0.049(5) 0.041(4) -0.005(3) -0.006(3) 0.002(4)
C10 0.030(3) 0.043(4) 0.051(4) -0.002(3) -0.023(3) 0.007(3)
C36 0.071(6) 0.050(5) 0.051(4) -0.002(4) -0.025(4) 0.015(4)
C15 0.067(6) 0.078(7) 0.041(4) -0.003(4) -0.022(4) 0.002(5)
C14 0.042(4) 0.066(6) 0.030(3) -0.011(3) -0.007(3) 0.008(4)
C11 0.052(5) 0.064(6) 0.085(6) -0.018(5) -0.043(5) 0.014(4)
C81 0.046(5) 0.052(6) 0.086(7) -0.018(5) 0.003(5) -0.002(4)
C57 0.041(4) 0.069(6) 0.057(5) -0.024(5) -0.005(4) 0.000(4)
C16 0.046(5) 0.094(8) 0.045(4) -0.030(5) -0.011(4) 0.013(5)
C33 0.057(5) 0.061(6) 0.047(4) 0.001(4) -0.005(4) -0.006(4)
C25 0.054(5) 0.058(5) 0.036(4) -0.009(4) -0.006(4) 0.004(4)
C39 0.074(6) 0.033(4) 0.058(5) -0.005(4) -0.022(5) 0.016(4)
C20 0.052(5) 0.079(7) 0.062(5) -0.038(5) -0.019(4) 0.003(5)
C49 0.054(5) 0.046(5) 0.065(5) 0.001(4) -0.019(4) 0.011(4)
C30 0.062(5) 0.049(5) 0.034(4) -0.003(3) 0.000(4) 0.002(4)
C31 0.041(4) 0.062(6) 0.035(3) -0.005(4) -0.003(3) -0.001(4)
C19 0.058(5) 0.049(5) 0.072(6) -0.016(4) -0.033(5) -0.004(4)
C59 0.028(4) 0.062(6) 0.050(4) 0.002(4) -0.008(3) 0.004(4)
C55 0.051(5) 0.053(6) 0.078(6) 0.004(5) -0.019(5) 0.007(4)
C80 0.052(5) 0.040(5) 0.060(5) -0.013(4) -0.016(4) 0.014(4)
C54 0.036(4) 0.063(6) 0.059(5) -0.003(4) -0.014(4) 0.009(4)
C17 0.057(5) 0.077(7) 0.056(5) -0.026(5) -0.019(4) 0.002(5)
C61 0.044(5) 0.097(8) 0.045(4) -0.002(5) -0.013(4) -0.015(5)
C38 0.077(7) 0.054(6) 0.060(5) -0.005(4) -0.015(5) 0.028(5)
C51 0.032(4) 0.047(5) 0.099(7) -0.019(5) -0.016(4) 0.005(3)
C29 0.081(7) 0.046(5) 0.048(4) -0.007(4) -0.006(5) 0.011(5)
C42 0.084(7) 0.038(5) 0.081(7) -0.001(4) -0.036(6) -0.006(5)
C28 0.099(9) 0.048(6) 0.063(6) -0.009(5) -0.009(6) -0.004(6)
C27 0.100(9) 0.072(8) 0.062(6) -0.007(6) -0.015(6) -0.014(7)
C12 0.062(6) 0.073(7) 0.068(6) 0.022(5) -0.041(5) -0.009(5)
C26 0.072(6) 0.071(7) 0.052(5) -0.005(5) -0.020(5) -0.003(5)
C35 0.078(7) 0.061(7) 0.057(5) -0.010(5) 0.002(5) 0.007(6)
C34 0.058(6) 0.075(8) 0.068(6) 0.006(6) 0.000(5) 0.017(5)
C37 0.047(5) 0.054(6) 0.083(7) 0.004(5) -0.008(5) 0.013(4)
C41 0.139(12) 0.051(6) 0.069(6) -0.013(5) -0.054(8) 0.013(7)
C40 0.094(8) 0.053(6) 0.062(6) -0.007(5) -0.029(6) 0.016(6)
C1 0.039(6) 0.050(7) 0.033(4) -0.011(4) -0.021(4) 0.003(5)
O16 0.045(3) 0.092(5) 0.045(3) -0.021(3) -0.013(3) 0.008(3)
O4 0.077(4) 0.030(3) 0.058(3) -0.004(3) -0.002(3) -0.004(3)
N4 0.044(4) 0.080(6) 0.041(3) -0.014(3) -0.014(3) -0.003(4)
O19 0.059(4) 0.071(5) 0.097(5) -0.025(4) -0.019(4) 0.014(4)
C6 0.040(4) 0.064(6) 0.041(4) 0.006(4) -0.008(3) 0.007(4)
O18 0.093(6) 0.095(7) 0.091(5) 0.025(5) -0.050(5) 0.002(5)
C64 0.048(5) 0.063(6) 0.037(4) -0.011(4) -0.014(3) 0.004(4)
C66 0.032(4) 0.070(6) 0.058(5) -0.013(4) -0.020(4) 0.001(4)
C74 0.045(5) 0.057(6) 0.060(5) -0.006(4) -0.009(4) -0.006(4)
C73 0.072(6) 0.065(7) 0.061(5) 0.006(5) -0.033(5) -0.011(5)
C67 0.040(4) 0.075(6) 0.045(4) -0.003(4) -0.017(4) -0.003(4)
C72 0.042(4) 0.088(7) 0.039(4) -0.011(4) -0.005(3) -0.024(5)
C84 0.056(5) 0.075(7) 0.056(5) -0.012(5) -0.007(4) -0.021(5)
O2 0.036(5) 0.048(7) 0.031(4) -0.002(4) -0.007(4) -0.006(5)
C9 0.087(8) 0.057(6) 0.068(6) 0.006(5) -0.021(6) 0.000(5)
C71 0.055(6) 0.134(12) 0.057(5) -0.024(6) -0.015(5) -0.035(7)
C7 0.121(10) 0.079(8) 0.048(5) -0.009(5) -0.022(6) 0.011(7)
C62 0.050(6) 0.134(12) 0.056(6) -0.040(7) -0.008(5) -0.004(7)
C56 0.063(6) 0.054(6) 0.083(7) -0.015(5) -0.004(5) 0.011(5)
O1 0.039(6) 0.035(6) 0.043(5) 0.012(4) -0.016(4) -0.010(4)
C65 0.055(5) 0.136(11) 0.041(4) -0.024(6) -0.013(4) -0.021(6)
C63 0.060(6) 0.111(11) 0.072(7) -0.045(7) 0.007(6) -0.010(7)
C68 0.034(5) 0.129(11) 0.067(6) 0.004(6) -0.019(4) 0.007(5)
O3 0.033(6) 0.084(11) 0.069(7) -0.047(8) -0.024(6) 0.035(7)
C70 0.075(6) 0.121(8) 0.052(5) -0.010(5) -0.029(4) -0.023(6)
N7 0.157(12) 0.094(8) 0.115(9) 0.007(7) -0.069(9) -0.059(9)
C77 0.082(5) 0.090(5) 0.083(5) -0.031(4) -0.027(4) -0.009(4)
C75 0.089(9) 0.066(8) 0.113(10) -0.012(7) -0.023(8) -0.003(6)
C69 0.065(6) 0.121(8) 0.069(5) 0.013(6) -0.042(5) -0.020(6)
C85 0.102(10) 0.071(8) 0.092(8) 0.000(7) -0.029(7) 0.001(7)
C8 0.067(7) 0.142(12) 0.081(7) 0.026(7) -0.037(6) 0.008(7)
C76 0.093(7) 0.076(7) 0.116(8) -0.049(6) -0.011(6) -0.002(6)
O17 0.054(4) 0.098(6) 0.046(3) -0.020(3) -0.019(3) -0.001(3)

loop_
_atom_type_symbol
_atom_type_description
_atom_type_scat_dispersion_real
_atom_type_scat_dispersion_imag
_atom_type_scat_source
C C 0.0181 0.0091 'International Tables Vol C Tables 4.2.6.8 and 6.1.1.4'
H H 0.0000 0.0000 'International Tables Vol C Tables 4.2.6.8 and 6.1.1.4'
Ag Ag 0.1306 4.2820 'International Tables Vol C Tables 4.2.6.8 and 6.1.1.4'
N N 0.0311 0.0180 'International Tables Vol C Tables 4.2.6.8 and 6.1.1.4'
O O 0.0492 0.0322 'International Tables Vol C Tables 4.2.6.8 and 6.1.1.4'
S S 0.3331 0.5567 'International Tables Vol C Tables 4.2.6.8 and 6.1.1.4'

loop_
_geom_angle_atom_site_label_1
_geom_angle_atom_site_label_2
_geom_angle_atom_site_label_3
_geom_angle
_geom_angle_site_symmetry_1
_geom_angle_site_symmetry_3
O12 Ag8 S3 120.26(16) . .
O12 Ag8 S5 116.70(15) . .
S3 Ag8 S5 122.96(6) . .
O12 Ag8 Ag9 87.87(15) . .
S3 Ag8 Ag9 128.68(5) . .
S5 Ag8 Ag9 55.11(5) . .
O12 Ag8 Ag6 132.32(16) . .
S3 Ag8 Ag6 52.51(4) . .
S5 Ag8 Ag6 90.62(4) . .
Ag9 Ag8 Ag6 76.53(2) . .
O12 Ag8 Ag7 148.62(16) . .
S3 Ag8 Ag7 79.70(4) . .
S5 Ag8 Ag7 48.26(4) . .
Ag9 Ag8 Ag7 97.74(2) . .
Ag6 Ag8 Ag7 78.78(2) . .
O9 Ag5 N9 98.9(3) . .
O9 Ag5 S4 109.25(17) . .
N9 Ag5 S4 110.1(2) . .
O9 Ag5 S3 104.05(19) . .
N9 Ag5 S3 105.3(3) . .
S4 Ag5 S3 125.86(6) . .
O9 Ag5 Ag7 159.50(16) . .
N9 Ag5 Ag7 96.8(2) . .
S4 Ag5 Ag7 52.47(5) . .
S3 Ag5 Ag7 84.23(4) . .
O9 Ag5 Ag4 90.66(18) . .
N9 Ag5 Ag4 156.8(3) . .
S4 Ag5 Ag4 86.18(4) . .
S3 Ag5 Ag4 51.66(4) . .
Ag7 Ag5 Ag4 79.74(2) . .
O9 Ag5 Ag3 64.95(16) . .
N9 Ag5 Ag3 142.6(3) . .
S4 Ag5 Ag3 52.80(4) . .
S3 Ag5 Ag3 111.17(4) . .
Ag7 Ag5 Ag3 94.61(2) . .
Ag4 Ag5 Ag3 60.442(19) . .
O3 Ag7 S5 88.4(4) 2_666 .
O3 Ag7 O1 28.0(4) 2_666 .
S5 Ag7 O1 115.7(2) . .
O3 Ag7 S4 108.9(4) 2_666 .
S5 Ag7 S4 160.85(6) . .
O1 Ag7 S4 82.5(2) . .
O3 Ag7 Ag5 97.6(3) 2_666 .
S5 Ag7 Ag5 116.68(5) . .
O1 Ag7 Ag5 90.0(2) . .
S4 Ag7 Ag5 54.37(4) . .
O3 Ag7 Ag8 81.5(3) 2_666 .
S5 Ag7 Ag8 50.55(4) . .
O1 Ag7 Ag8 103.7(3) . .
S4 Ag7 Ag8 122.20(5) . .
Ag5 Ag7 Ag8 68.07(2) . .
O3 Ag7 Ag10 64.3(4) 2_666 .
S5 Ag7 Ag10 48.18(4) . .
O1 Ag7 Ag10 81.7(2) . .
S4 Ag7 Ag10 147.07(5) . .
Ag5 Ag7 Ag10 153.74(3) . .
Ag8 Ag7 Ag10 89.64(2) . .
S2 Ag4 S3 159.50(7) . .
S2 Ag4 O1 96.3(2) . .
S3 Ag4 O1 98.3(2) . .
S2 Ag4 Ag5 112.99(5) . .
S3 Ag4 Ag5 53.84(5) . .
O1 Ag4 Ag5 87.0(3) . .
S2 Ag4 Ag3 52.35(5) . .
S3 Ag4 Ag3 113.82(5) . .
O1 Ag4 Ag3 88.2(2) . .
Ag5 Ag4 Ag3 60.968(19) . .
S2 Ag4 Ag10 51.31(5) . 2_666
S3 Ag4 Ag10 148.01(5) . 2_666
O1 Ag4 Ag10 71.9(2) . 2_666
Ag5 Ag4 Ag10 150.16(3) . 2_666
Ag3 Ag4 Ag10 96.58(2) . 2_666
S2 Ag4 Ag6 149.05(5) . .
S3 Ag4 Ag6 50.96(5) . .
O1 Ag4 Ag6 69.6(2) . .
Ag5 Ag4 Ag6 94.21(2) . .
Ag3 Ag4 Ag6 148.06(3) . .
Ag10 Ag4 Ag6 97.74(2) 2_666 .
S4 Ag2 S1 162.50(7) . .
S4 Ag2 O1 82.9(3) . .
S1 Ag2 O1 113.9(3) . .
S4 Ag2 O2 116.0(2) . 2_666
S1 Ag2 O2 80.7(2) . 2_666
O1 Ag2 O2 33.2(4) . 2_666
S4 Ag2 Ag1 118.59(5) . .
S1 Ag2 Ag1 53.98(4) . .
O1 Ag2 Ag1 106.3(2) . .
O2 Ag2 Ag1 86.9(2) 2_666 .
S4 Ag2 Ag3 53.60(5) . .
S1 Ag2 Ag3 118.79(5) . .
O1 Ag2 Ag3 89.9(2) . .
O2 Ag2 Ag3 106.4(2) 2_666 .
Ag1 Ag2 Ag3 65.61(2) . .
S4 Ag2 Ag6 145.23(5) . 2_666
S1 Ag2 Ag6 49.51(4) . 2_666
O1 Ag2 Ag6 76.5(3) . 2_666
O2 Ag2 Ag6 50.3(3) 2_666 2_666
Ag1 Ag2 Ag6 94.17(2) . 2_666
Ag3 Ag2 Ag6 151.71(3) . 2_666
O4 Ag9 O13 89.7(3) 2_666 .
O4 Ag9 S5 114.6(2) 2_666 .
O13 Ag9 S5 115.32(18) . .
O4 Ag9 S1 120.39(16) 2_666 2_666
O13 Ag9 S1 106.7(2) . 2_666
S5 Ag9 S1 108.86(6) . 2_666
O4 Ag9 Ag8 145.86(16) 2_666 .
O13 Ag9 Ag8 72.01(19) . .
S5 Ag9 Ag8 54.18(4) . .
S1 Ag9 Ag8 92.82(5) 2_666 .
O4 Ag9 Ag1 78.28(16) 2_666 2_666
O13 Ag9 Ag1 141.52(18) . 2_666
S5 Ag9 Ag1 102.86(5) . 2_666
S1 Ag9 Ag1 53.32(4) 2_666 2_666
Ag8 Ag9 Ag1 133.40(3) . 2_666
O3 Ag6 S1 106.3(4) 2_666 2_666
O3 Ag6 O17 77.1(3) 2_666 2_666
S1 Ag6 O17 121.2(2) 2_666 2_666
O3 Ag6 O2 28.2(4) 2_666 .
S1 Ag6 O2 81.2(2) 2_666 .
O17 Ag6 O2 79.3(3) 2_666 .
O3 Ag6 S3 88.0(3) 2_666 .
S1 Ag6 S3 139.76(6) 2_666 .
O17 Ag6 S3 98.4(2) 2_666 .
O2 Ag6 S3 115.7(3) . .
O3 Ag6 Ag8 84.8(2) 2_666 .
S1 Ag6 Ag8 91.94(5) 2_666 .
O17 Ag6 Ag8 145.49(19) 2_666 .
O2 Ag6 Ag8 98.2(2) . .
S3 Ag6 Ag8 51.29(4) . .
O3 Ag6 Ag2 78.5(3) 2_666 2_666
S1 Ag6 Ag2 49.25(4) 2_666 2_666
O17 Ag6 Ag2 75.93(19) 2_666 2_666
O2 Ag6 Ag2 51.3(3) . 2_666
S3 Ag6 Ag2 166.25(5) . 2_666
Ag8 Ag6 Ag2 129.05(3) . 2_666
O3 Ag6 Ag4 60.6(4) 2_666 .
S1 Ag6 Ag4 166.14(5) 2_666 .
O17 Ag6 Ag4 54.25(19) 2_666 .
O2 Ag6 Ag4 85.0(2) . .
S3 Ag6 Ag4 49.28(4) . .
Ag8 Ag6 Ag4 91.27(2) . .
Ag2 Ag6 Ag4 119.67(2) 2_666 .
O8 Ag3 S2 118.17(18) . .
O8 Ag3 S4 116.55(16) . .
S2 Ag3 S4 121.19(6) . .
O8 Ag3 Ag2 159.21(18) . .
S2 Ag3 Ag2 81.17(5) . .
S4 Ag3 Ag2 50.19(4) . .
O8 Ag3 Ag4 119.40(18) . .
S2 Ag3 Ag4 50.60(4) . .
S4 Ag3 Ag4 84.56(5) . .
Ag2 Ag3 Ag4 78.08(2) . .
O8 Ag3 Ag5 89.49(15) . .
S2 Ag3 Ag5 108.89(5) . .
S4 Ag3 Ag5 52.12(4) . .
Ag2 Ag3 Ag5 91.13(2) . .
Ag4 Ag3 Ag5 58.591(19) . .
O8 Ag3 Ag1 130.29(15) . .
S2 Ag3 Ag1 48.29(4) . .
S4 Ag3 Ag1 105.59(4) . .
Ag2 Ag3 Ag1 55.885(18) . .
Ag4 Ag3 Ag1 88.49(2) . .
Ag5 Ag3 Ag1 138.96(3) . .
O5 Ag1 S2 114.79(17) . .
O5 Ag1 S1 116.82(17) . .
S2 Ag1 S1 124.75(6) . .
O5 Ag1 Ag9 81.70(16) . 2_666
S2 Ag1 Ag9 116.72(5) . 2_666
S1 Ag1 Ag9 55.15(4) . 2_666
O5 Ag1 Ag2 159.02(18) . .
S2 Ag1 Ag2 83.45(4) . .
S1 Ag1 Ag2 51.79(4) . .
Ag9 Ag1 Ag2 99.80(2) 2_666 .
O5 Ag1 Ag3 124.99(16) . .
S2 Ag1 Ag3 48.99(4) . .
S1 Ag1 Ag3 109.63(4) . .
Ag9 Ag1 Ag3 152.24(3) 2_666 .
Ag2 Ag1 Ag3 58.510(18) . .
O5 Ag1 Ag10 117.67(18) . 2_666
S2 Ag1 Ag10 47.94(5) . 2_666
S1 Ag1 Ag10 90.31(5) . 2_666
Ag9 Ag1 Ag10 69.77(2) 2_666 2_666
Ag2 Ag1 Ag10 81.93(2) . 2_666
Ag3 Ag1 Ag10 88.81(2) . 2_666
S5 Ag10 S2 140.39(7) . 2_666
S5 Ag10 O16 103.88(16) . .
S2 Ag10 O16 108.13(18) 2_666 .
S5 Ag10 Ag4 156.28(5) . 2_666
S2 Ag10 Ag4 49.37(4) 2_666 2_666
O16 Ag10 Ag4 86.70(14) . 2_666
S5 Ag10 Ag7 47.58(4) . .
S2 Ag10 Ag7 157.01(5) 2_666 .
O16 Ag10 Ag7 84.09(18) . .
Ag4 Ag10 Ag7 114.33(2) 2_666 .
S5 Ag10 Ag1 94.55(5) . 2_666
S2 Ag10 Ag1 47.03(5) 2_666 2_666
O16 Ag10 Ag1 149.69(18) . 2_666
Ag4 Ag10 Ag1 85.72(2) 2_666 2_666
Ag7 Ag10 Ag1 125.62(3) . 2_666
C6 S2 Ag4 116.0(3) . .
C6 S2 Ag1 114.5(3) . .
Ag4 S2 Ag1 129.43(8) . .
C6 S2 Ag3 110.8(3) . .
Ag4 S2 Ag3 77.05(5) . .
Ag1 S2 Ag3 82.72(6) . .
C6 S2 Ag10 112.1(3) . 2_666
Ag4 S2 Ag10 79.33(6) . 2_666
Ag1 S2 Ag10 85.03(6) . 2_666
Ag3 S2 Ag10 136.70(7) . 2_666
C2 S1 Ag2 115.8(2) . .
C2 S1 Ag6 115.7(3) . 2_666
Ag2 S1 Ag6 81.24(5) . 2_666
C2 S1 Ag1 112.7(3) . .
Ag2 S1 Ag1 74.23(5) . .
Ag6 S1 Ag1 131.40(8) 2_666 .
C2 S1 Ag9 109.4(2) . 2_666
Ag2 S1 Ag9 130.93(8) . 2_666
Ag6 S1 Ag9 96.12(7) 2_666 2_666
Ag1 S1 Ag9 71.53(5) . 2_666
C14 S5 Ag7 113.0(3) . .
C14 S5 Ag10 111.3(3) . .
Ag7 S5 Ag10 84.24(5) . .
C14 S5 Ag8 114.3(3) . .
Ag7 S5 Ag8 81.19(6) . .
Ag10 S5 Ag8 134.25(7) . .
C14 S5 Ag9 107.7(3) . .
Ag7 S5 Ag9 137.29(7) . .
Ag10 S5 Ag9 92.79(7) . .
Ag8 S5 Ag9 70.70(5) . .
C10 S3 Ag4 116.4(2) . .
C10 S3 Ag8 112.9(2) . .
Ag4 S3 Ag8 130.74(7) . .
C10 S3 Ag6 118.8(3) . .
Ag4 S3 Ag6 79.75(5) . .
Ag8 S3 Ag6 76.21(5) . .
C10 S3 Ag5 112.3(3) . .
Ag4 S3 Ag5 74.50(5) . .
Ag8 S3 Ag5 88.18(6) . .
Ag6 S3 Ag5 128.71(7) . .
C18 S4 Ag2 122.0(3) . .
C18 S4 Ag7 122.4(3) . .
Ag2 S4 Ag7 87.73(6) . .
C18 S4 Ag5 111.3(3) . .
Ag2 S4 Ag5 125.28(7) . .
Ag7 S4 Ag5 73.16(5) . .
C18 S4 Ag3 109.8(3) . .
Ag2 S4 Ag3 76.21(5) . .
Ag7 S4 Ag3 125.60(8) . .
Ag5 S4 Ag3 75.07(5) . .
C50 O12 Ag8 115.1(5) . .
C36 O8 Ag3 109.5(6) . .
C22 O5 Ag1 123.2(6) . .
C36 O9 Ag5 136.7(6) . .
C50 O13 Ag9 127.6(6) . .
C59 N3 C52 124.6(7) . .
C59 N3 C51 117.8(8) . .
C52 N3 C51 117.6(8) . .
O12 C50 O13 129.1(8) . .
O12 C50 C51 118.4(7) . .
O13 C50 C51 112.4(8) . .
C80 N9 Ag5 150.7(9) . .
C31 N1 C24 125.6(8) . .
C31 N1 C23 116.4(8) . .
C24 N1 C23 116.9(8) . .
C2 C4 H4A 109.5 . .
C2 C4 H4B 109.5 . .
H4A C4 H4B 109.5 . .
C2 C4 H4C 109.5 . .
H4A C4 H4C 109.5 . .
H4B C4 H4C 109.5 . .
C2 C3 H3A 109.5 . .
C2 C3 H3B 109.5 . .
H3A C3 H3B 109.5 . .
C2 C3 H3C 109.5 . .
H3A C3 H3C 109.5 . .
H3B C3 H3C 109.5 . .
O14 C52 N3 120.1(9) . .
O14 C52 C53 122.4(9) . .
N3 C52 C53 117.4(8) . .
O5 C22 O4 127.8(7) . .
O5 C22 C23 116.9(8) . .
O4 C22 C23 115.3(7) . .
C46 C44 C43 120.5(8) . .
C46 C44 C39 121.3(9) . .
C43 C44 C39 118.2(10) . .
C38 N2 C45 124.2(9) . .
C38 N2 C37 118.3(9) . .
C45 N2 C37 115.6(10) . .
C54 C53 C58 121.4(8) . .
C54 C53 C52 120.0(8) . .
C58 C53 C52 118.6(8) . .
C60 C58 C57 121.5(8) . .
C60 C58 C53 120.9(8) . .
C57 C58 C53 117.6(8) . .
C42 C43 C49 123.3(10) . .
C42 C43 C44 119.2(9) . .
C49 C43 C44 117.6(10) . .
C18 C21 H21A 109.5 . .
C18 C21 H21B 109.5 . .
H21A C21 H21B 109.5 . .
C18 C21 H21C 109.5 . .
H21A C21 H21C 109.5 . .
H21B C21 H21C 109.5 . .
C47 C46 C44 120.3(10) . .
C47 C46 C45 119.7(10) . .
C44 C46 C45 120.0(8) . .
C3 C2 C4 113.1(7) . .
C3 C2 C8CA 110.9(7) . .
C4 C2 C8CA 110.4(7) . .
C3 C2 S1 108.0(6) . .
C4 C2 S1 107.3(5) . .
C8CA C2 S1 106.9(6) . .
C46 C47 C48 119.6(10) . .
C46 C47 H47 120.2 . .
C48 C47 H47 120.2 . .
N1 C23 C22 112.7(7) . .
N1 C23 H23A 109.0 . .
C22 C23 H23A 109.0 . .
N1 C23 H23B 109.0 . .
C22 C23 H23B 109.0 . .
H23A C23 H23B 107.8 . .
O7 C24 N1 120.3(9) . .
O7 C24 C25 123.1(9) . .
N1 C24 C25 116.6(8) . .
C61 C60 C58 118.4(10) . .
C61 C60 C59 121.1(9) . .
C58 C60 C59 120.4(8) . .
C19 C18 C20 111.4(8) . .
C19 C18 C21 111.0(8) . .
C20 C18 C21 109.3(8) . .
C19 C18 S4 108.2(6) . .
C20 C18 S4 108.1(6) . .
C21 C18 S4 108.8(6) . .
C2 C8CA H8CA 109.5 . .
C2 C8CA H8CB 109.5 . .
H8CA C8CA H8CB 109.5 . .
C2 C8CA H8CC 109.5 . .
H8CA C8CA H8CC 109.5 . .
H8CB C8CA H8CC 109.5 . .
C10 C13 H13A 109.5 . .
C10 C13 H13B 109.5 . .
H13A C13 H13B 109.5 . .
C10 C13 H13C 109.5 . .
H13A C13 H13C 109.5 . .
H13B C13 H13C 109.5 . .
O11 C45 N2 121.2(9) . .
O11 C45 C46 122.4(9) . .
N2 C45 C46 116.4(10) . .
C49 C48 C47 120.4(9) . .
C49 C48 H48 119.8 . .
C47 C48 H48 119.8 . .
C33 C32 C30 121.1(9) . .
C33 C32 C31 120.6(9) . .
C30 C32 C31 118.2(8) . .
C12 C10 C11 112.3(8) . .
C12 C10 C13 110.1(8) . .
C11 C10 C13 111.9(8) . .
C12 C10 S3 107.9(5) . .
C11 C10 S3 107.4(6) . .
C13 C10 S3 107.1(6) . .
O9 C36 O8 125.2(9) . .
O9 C36 C37 118.2(9) . .
O8 C36 C37 116.5(9) . .
C14 C15 H15A 109.5 . .
C14 C15 H15B 109.5 . .
H15A C15 H15B 109.5 . .
C14 C15 H15C 109.5 . .
H15A C15 H15C 109.5 . .
H15B C15 H15C 109.5 . .
C17 C14 C15 110.4(8) . .
C17 C14 C16 112.4(8) . .
C15 C14 C16 111.2(8) . .
C17 C14 S5 108.2(6) . .
C15 C14 S5 107.2(6) . .
C16 C14 S5 107.1(6) . .
C10 C11 H11A 109.5 . .
C10 C11 H11B 109.5 . .
H11A C11 H11B 109.5 . .
C10 C11 H11C 109.5 . .
H11A C11 H11C 109.5 . .
H11B C11 H11C 109.5 . .
C80 C81 H81A 109.5 . .
C80 C81 H81B 109.5 . .
H81A C81 H81B 109.5 . .
C80 C81 H81C 109.5 . .
H81A C81 H81C 109.5 . .
H81B C81 H81C 109.5 . .
C63 C57 C56 125.3(11) . .
C63 C57 C58 116.0(11) . .
C56 C57 C58 118.7(9) . .
C14 C16 H16A 109.5 . .
C14 C16 H16B 109.5 . .
H16A C16 H16B 109.5 . .
C14 C16 H16C 109.5 . .
H16A C16 H16C 109.5 . .
H16B C16 H16C 109.5 . .
C32 C33 C34 118.5(11) . .
C32 C33 H33 120.8 . .
C34 C33 H33 120.8 . .
C26 C25 C30 122.4(9) . .
C26 C25 C24 118.4(9) . .
C30 C25 C24 119.2(9) . .
C40 C39 C44 120.8(10) . .
C40 C39 C38 119.4(9) . .
C44 C39 C38 119.8(10) . .
C18 C20 H20A 109.5 . .
C18 C20 H20B 109.5 . .
H20A C20 H20B 109.5 . .
C18 C20 H20C 109.5 . .
H20A C20 H20C 109.5 . .
H20B C20 H20C 109.5 . .
C48 C49 C43 121.5(9) . .
C48 C49 H49 119.2 . .
C43 C49 H49 119.2 . .
C32 C30 C25 122.8(8) . .
C32 C30 C29 118.9(10) . .
C25 C30 C29 118.3(10) . .
O6 C31 N1 121.9(9) . .
O6 C31 C32 120.9(9) . .
N1 C31 C32 117.2(8) . .
C18 C19 H19A 109.5 . .
C18 C19 H19B 109.5 . .
H19A C19 H19B 109.5 . .
C18 C19 H19C 109.5 . .
H19A C19 H19C 109.5 . .
H19B C19 H19C 109.5 . .
O15 C59 N3 118.9(9) . .
O15 C59 C60 123.0(9) . .
N3 C59 C60 118.0(8) . .
C56 C55 C54 120.6(10) . .
C56 C55 H55 119.7 . .
C54 C55 H55 119.7 . .
N9 C80 C81 176.1(10) . .
C53 C54 C55 120.0(10) . .
C53 C54 H54 120.0 . .
C55 C54 H54 120.0 . .
C14 C17 H17A 109.5 . .
C14 C17 H17B 109.5 . .
H17A C17 H17B 109.5 . .
C14 C17 H17C 109.5 . .
H17A C17 H17C 109.5 . .
H17B C17 H17C 109.5 . .
C62 C61 C60 121.3(11) . .
C62 C61 H61 119.3 . .
C60 C61 H61 119.3 . .
O10 C38 N2 116.8(11) . .
O10 C38 C39 125.3(12) . .
N2 C38 C39 117.8(8) . .
N3 C51 C50 112.9(7) . .
N3 C51 H51A 109.0 . .
C50 C51 H51A 109.0 . .
N3 C51 H51B 109.0 . .
C50 C51 H51B 109.0 . .
H51A C51 H51B 107.8 . .
C35 C29 C30 118.6(11) . .
C35 C29 C28 122.6(10) . .
C30 C29 C28 118.8(11) . .
C41 C42 C43 120.9(11) . .
C41 C42 H42 119.6 . .
C43 C42 H42 119.6 . .
C27 C28 C29 119.6(11) . .
C27 C28 H28 120.2 . .
C29 C28 H28 120.2 . .
C28 C27 C26 121.6(13) . .
C28 C27 H27 119.2 . .
C26 C27 H27 119.2 . .
C10 C12 H12A 109.5 . .
C10 C12 H12B 109.5 . .
H12A C12 H12B 109.5 . .
C10 C12 H12C 109.5 . .
H12A C12 H12C 109.5 . .
H12B C12 H12C 109.5 . .
C25 C26 C27 119.3(12) . .
C25 C26 H26 120.3 . .
C27 C26 H26 120.3 . .
C34 C35 C29 120.4(11) . .
C34 C35 H35 119.8 . .
C29 C35 H35 119.8 . .
C35 C34 C33 122.4(12) . .
C35 C34 H34 118.8 . .
C33 C34 H34 118.8 . .
N2 C37 C36 111.5(9) . .
N2 C37 H37A 109.3 . .
C36 C37 H37A 109.3 . .
N2 C37 H37B 109.3 . .
C36 C37 H37B 109.3 . .
H37A C37 H37B 108.0 . .
C42 C41 C40 120.1(11) . .
C42 C41 H41 120.0 . .
C40 C41 H41 120.0 . .
C39 C40 C41 120.8(10) . .
C39 C40 H40 119.6 . .
C41 C40 H40 119.6 . .
O3 C1 O3 180.0 2_666 .
O3 C1 O2 122.8(9) 2_666 2_666
O3 C1 O2 57.1(9) . 2_666
O3 C1 O2 57.2(9) 2_666 .
O3 C1 O2 122.8(9) . .
O2 C1 O2 180.0 2_666 .
O3 C1 O1 124.4(8) 2_666 2_666
O3 C1 O1 55.6(8) . 2_666
O2 C1 O1 112.3(7) 2_666 2_666
O2 C1 O1 67.7(7) . 2_666
O3 C1 O1 55.6(8) 2_666 .
O3 C1 O1 124.4(8) . .
O2 C1 O1 67.7(7) 2_666 .
O2 C1 O1 112.3(7) . .
O1 C1 O1 180.0(10) 2_666 .
C64 O16 Ag10 96.5(5) . .
C22 O4 Ag9 125.5(5) . 2_666
C66 N4 C73 126.1(8) . .
C66 N4 C65 118.3(10) . .
C73 N4 C65 115.6(9) . .
C8 C6 C7 112.7(11) . .
C8 C6 C9 109.8(10) . .
C7 C6 C9 107.7(9) . .
C8 C6 S2 109.9(7) . .
C7 C6 S2 109.1(7) . .
C9 C6 S2 107.4(7) . .
O16 C64 O17 123.8(9) . .
O16 C64 C65 121.6(7) . .
O17 C64 C65 114.6(7) . .
O19 C66 N4 121.2(9) . .
O19 C66 C67 122.3(10) . .
N4 C66 C67 116.5(9) . .
C72 C74 C75 120.0(12) . .
C72 C74 C73 120.4(10) . .
C75 C74 C73 119.6(12) . .
O18 C73 N4 119.8(10) . .
O18 C73 C74 124.0(12) . .
N4 C73 C74 116.2(9) . .
C68 C67 C72 119.3(10) . .
C68 C67 C66 120.7(11) . .
C72 C67 C66 120.0(9) . .
C74 C72 C67 120.6(8) . .
C74 C72 C71 120.8(12) . .
C67 C72 C71 118.4(11) . .
N7 C84 C85 177.7(15) . .
O3 O2 C1 59.3(7) 2_666 .
O3 O2 O1 115.3(9) 2_666 2_666
C1 O2 O1 56.5(6) . 2_666
O3 O2 Ag6 71.1(8) 2_666 .
C1 O2 Ag6 110.5(6) . .
O1 O2 Ag6 126.3(7) 2_666 .
O3 O2 Ag2 145.3(9) 2_666 2_666
C1 O2 Ag2 120.2(6) . 2_666
O1 O2 Ag2 70.7(6) 2_666 2_666
Ag6 O2 Ag2 78.4(3) . 2_666
C6 C9 H9A 109.5 . .
C6 C9 H9B 109.5 . .
H9A C9 H9B 109.5 . .
C6 C9 H9C 109.5 . .
H9A C9 H9C 109.5 . .
H9B C9 H9C 109.5 . .
C70 C71 C72 118.5(14) . .
C70 C71 C77 125.9(11) . .
C72 C71 C77 115.5(13) . .
C6 C7 H7A 109.5 . .
C6 C7 H7B 109.5 . .
H7A C7 H7B 109.5 . .
C6 C7 H7C 109.5 . .
H7A C7 H7C 109.5 . .
H7B C7 H7C 109.5 . .
C63 C62 C61 120.7(11) . .
C63 C62 H62 119.7 . .
C61 C62 H62 119.7 . .
C55 C56 C57 121.6(10) . .
C55 C56 H56 119.2 . .
C57 C56 H56 119.2 . .
O3 O1 C1 59.5(7) 2_666 .
O3 O1 O2 114.8(11) 2_666 2_666
C1 O1 O2 55.8(6) . 2_666
O3 O1 Ag7 73.0(7) 2_666 .
C1 O1 Ag7 118.7(5) . .
O2 O1 Ag7 148.5(8) 2_666 .
O3 O1 Ag2 156.8(10) 2_666 .
C1 O1 Ag2 124.3(6) . .
O2 O1 Ag2 76.1(6) 2_666 .
Ag7 O1 Ag2 87.4(4) . .
O3 O1 Ag4 94.5(9) 2_666 .
C1 O1 Ag4 118.9(6) . .
O2 O1 Ag4 109.2(6) 2_666 .
Ag7 O1 Ag4 100.1(4) . .
Ag2 O1 Ag4 101.0(3) . .
N4 C65 C64 115.3(7) . .
N4 C65 H65A 108.5 . .
C64 C65 H65A 108.5 . .
N4 C65 H65B 108.5 . .
C64 C65 H65B 108.5 . .
H65A C65 H65B 107.5 . .
C62 C63 C57 122.1(12) . .
C62 C63 H63 119.0 . .
C57 C63 H63 119.0 . .
C67 C68 C69 120.1(14) . .
C67 C68 H68 119.9 . .
C69 C68 H68 119.9 . .
O1 O3 O2 127.7(11) 2_666 2_666
O1 O3 C1 64.9(8) 2_666 .
O2 O3 C1 63.6(7) 2_666 .
O1 O3 Ag7 79.0(9) 2_666 2_666
O2 O3 Ag7 127.6(10) 2_666 2_666
C1 O3 Ag7 126.7(8) . 2_666
O1 O3 Ag6 134.0(11) 2_666 2_666
O2 O3 Ag6 80.7(9) 2_666 2_666
C1 O3 Ag6 119.3(7) . 2_666
Ag7 O3 Ag6 114.0(4) 2_666 2_666
C69 C70 C71 122.6(12) . .
C69 C70 H70 118.7 . .
C71 C70 H70 118.7 . .
C76 C77 C71 121.9(13) . .
C76 C77 H77 119.0 . .
C71 C77 H77 119.0 . .
C76 C75 C74 120.5(15) . .
C76 C75 H75 119.7 . .
C74 C75 H75 119.7 . .
C70 C69 C68 121.0(12) . .
C70 C69 H69 119.5 . .
C68 C69 H69 119.5 . .
C84 C85 H85A 109.5 . .
C84 C85 H85B 109.5 . .
H85A C85 H85B 109.5 . .
C84 C85 H85C 109.4 . .
H85A C85 H85C 109.5 . .
H85B C85 H85C 109.5 . .
C6 C8 H8A 109.5 . .
C6 C8 H8B 109.5 . .
H8A C8 H8B 109.5 . .
C6 C8 H8C 109.5 . .
H8A C8 H8C 109.5 . .
H8B C8 H8C 109.5 . .
C77 C76 C75 121.1(14) . .
C77 C76 H76 119.5 . .
C75 C76 H76 119.5 . .
C64 O17 Ag6 131.5(6) . 2_666

loop_
_geom_bond_atom_site_label_1
_geom_bond_atom_site_label_2
_geom_bond_distance
_geom_bond_site_symmetry_2
Ag8 O12 2.262(5) .
Ag8 S3 2.4809(17) .
Ag8 S5 2.5331(18) .
Ag8 Ag9 2.9483(8) .
Ag8 Ag6 3.0878(9) .
Ag8 Ag7 3.2416(8) .
Ag5 O9 2.339(6) .
Ag5 N9 2.373(8) .
Ag5 S4 2.5312(19) .
Ag5 S3 2.534(2) .
Ag5 Ag7 2.9808(8) .
Ag5 Ag4 3.0244(8) .
Ag5 Ag3 3.0984(8) .
Ag7 O3 2.392(11) 2_666
Ag7 S5 2.4477(19) .
Ag7 O1 2.456(11) .
Ag7 S4 2.4699(19) .
Ag7 Ag10 3.2987(9) .
Ag4 S2 2.4442(18) .
Ag4 S3 2.4616(17) .
Ag4 O1 2.564(10) .
Ag4 Ag3 3.0825(9) .
Ag4 Ag10 3.1651(8) 2_666
Ag4 Ag6 3.1959(9) .
Ag2 S4 2.4377(17) .
Ag2 S1 2.4432(17) .
Ag2 O1 2.467(11) .
Ag2 O2 2.538(11) 2_666
Ag2 Ag1 2.9924(8) .
Ag2 Ag3 3.0821(8) .
Ag2 Ag6 3.1875(9) 2_666
Ag9 O4 2.282(6) 2_666
Ag9 O13 2.376(6) .
Ag9 S5 2.562(2) .
Ag9 S1 2.5737(18) 2_666
Ag9 Ag1 2.9744(9) 2_666
Ag6 O3 2.400(12) 2_666
Ag6 S1 2.4528(19) 2_666
Ag6 O17 2.470(6) 2_666
Ag6 O2 2.505(11) .
Ag6 S3 2.5227(19) .
Ag6 Ag2 3.1875(9) 2_666
Ag3 O8 2.318(6) .
Ag3 S2 2.5041(19) .
Ag3 S4 2.5543(18) .
Ag3 Ag1 3.2917(8) .
Ag1 O5 2.236(5) .
Ag1 S2 2.477(2) .
Ag1 S1 2.5150(19) .
Ag1 Ag9 2.9745(9) 2_666
Ag1 Ag10 3.3733(11) 2_666
Ag10 S5 2.4708(18) .
Ag10 S2 2.514(2) 2_666
Ag10 O16 2.525(7) .
Ag10 Ag4 3.1651(8) 2_666
Ag10 Ag1 3.3732(11) 2_666
S2 C6 1.866(8) .
S2 Ag10 2.514(2) 2_666
S1 C2 1.872(8) .
S1 Ag6 2.4528(19) 2_666
S1 Ag9 2.5737(18) 2_666
S5 C14 1.867(7) .
S3 C10 1.878(7) .
S4 C18 1.861(8) .
O12 C50 1.229(10) .
O8 C36 1.254(12) .
O5 C22 1.245(10) .
O9 C36 1.251(12) .
O14 C52 1.222(11) .
O6 C31 1.215(12) .
O7 C24 1.217(11) .
O13 C50 1.243(10) .
N3 C59 1.382(12) .
N3 C52 1.393(12) .
N3 C51 1.469(12) .
C50 C51 1.555(11) .
O15 C59 1.231(11) .
N9 C80 1.124(12) .
N1 C31 1.384(12) .
N1 C24 1.397(13) .
N1 C23 1.444(11) .
O11 C45 1.200(13) .
C4 C2 1.523(11) .
C4 H4A 0.9600 .
C4 H4B 0.9600 .
C4 H4C 0.9600 .
O10 C38 1.199(12) .
C3 C2 1.515(12) .
C3 H3A 0.9600 .
C3 H3B 0.9600 .
C3 H3C 0.9600 .
C52 C53 1.484(12) .
C22 O4 1.246(11) .
C22 C23 1.532(10) .
C44 C46 1.390(15) .
C44 C43 1.422(14) .
C44 C39 1.431(13) .
N2 C38 1.402(15) .
N2 C45 1.417(13) .
N2 C37 1.455(13) .
C53 C54 1.380(12) .
C53 C58 1.433(12) .
C58 C60 1.393(12) .
C58 C57 1.426(13) .
C43 C42 1.400(15) .
C43 C49 1.407(14) .
C21 C18 1.527(13) .
C21 H21A 0.9600 .
C21 H21B 0.9600 .
C21 H21C 0.9600 .
C46 C47 1.358(13) .
C46 C45 1.507(15) .
C2 C8CA 1.529(10) .
C47 C48 1.429(15) .
C47 H47 0.9300 .
C23 H23A 0.9700 .
C23 H23B 0.9700 .
C24 C25 1.474(13) .
C60 C61 1.382(13) .
C60 C59 1.457(14) .
C18 C19 1.515(13) .
C18 C20 1.524(13) .
C8CA H8CA 0.9600 .
C8CA H8CB 0.9600 .
C8CA H8CC 0.9600 .
C13 C10 1.525(12) .
C13 H13A 0.9600 .
C13 H13B 0.9600 .
C13 H13C 0.9600 .
C48 C49 1.337(15) .
C48 H48 0.9300 .
C32 C33 1.359(14) .
C32 C30 1.396(14) .
C32 C31 1.498(13) .
C10 C12 1.512(12) .
C10 C11 1.514(13) .
C36 C37 1.514(13) .
C15 C14 1.496(13) .
C15 H15A 0.9600 .
C15 H15B 0.9600 .
C15 H15C 0.9600 .
C14 C17 1.492(14) .
C14 C16 1.504(12) .
C11 H11A 0.9600 .
C11 H11B 0.9600 .
C11 H11C 0.9600 .
C81 C80 1.455(13) .
C81 H81A 0.9600 .
C81 H81B 0.9600 .
C81 H81C 0.9600 .
C57 C63 1.422(17) .
C57 C56 1.422(16) .
C16 H16A 0.9600 .
C16 H16B 0.9600 .
C16 H16C 0.9600 .
C33 C34 1.414(16) .
C33 H33 0.9300 .
C25 C26 1.374(15) .
C25 C30 1.412(14) .
C39 C40 1.351(16) .
C39 C38 1.463(16) .
C20 H20A 0.9600 .
C20 H20B 0.9600 .
C20 H20C 0.9600 .
C49 H49 0.9300 .
C30 C29 1.438(13) .
C19 H19A 0.9600 .
C19 H19B 0.9600 .
C19 H19C 0.9600 .
C55 C56 1.360(17) .
C55 C54 1.392(15) .
C55 H55 0.9300 .
C54 H54 0.9300 .
C17 H17A 0.9600 .
C17 H17B 0.9600 .
C17 H17C 0.9600 .
C61 C62 1.375(18) .
C61 H61 0.9300 .
C51 H51A 0.9700 .
C51 H51B 0.9700 .
C29 C35 1.390(17) .
C29 C28 1.449(18) .
C42 C41 1.377(17) .
C42 H42 0.9300 .
C28 C27 1.374(19) .
C28 H28 0.9300 .
C27 C26 1.413(18) .
C27 H27 0.9300 .
C12 H12A 0.9600 .
C12 H12B 0.9600 .
C12 H12C 0.9600 .
C26 H26 0.9300 .
C35 C34 1.333(19) .
C35 H35 0.9300 .
C34 H34 0.9300 .
C37 H37A 0.9700 .
C37 H37B 0.9700 .
C41 C40 1.399(19) .
C41 H41 0.9300 .
C40 H40 0.9300 .
C1 O3 1.227(9) 2_666
C1 O3 1.227(9) .
C1 O2 1.279(10) 2_666
C1 O2 1.279(10) .
C1 O1 1.290(11) 2_666
C1 O1 1.290(11) .
O16 C64 1.231(10) .
O4 Ag9 2.282(6) 2_666
N4 C66 1.373(12) .
N4 C73 1.378(14) .
N4 C65 1.471(11) .
O19 C66 1.211(12) .
C6 C8 1.460(15) .
C6 C7 1.474(15) .
C6 C9 1.542(16) .
O18 C73 1.219(12) .
C64 O17 1.262(10) .
C64 C65 1.490(14) .
C66 C67 1.467(13) .
C74 C72 1.370(15) .
C74 C75 1.381(17) .
C74 C73 1.488(15) .
C67 C68 1.356(14) .
C67 C72 1.422(16) .
C72 C71 1.426(14) .
C84 N7 1.080(16) .
C84 C85 1.475(17) .
O2 O3 1.200(17) 2_666
O2 O1 1.431(15) 2_666
O2 Ag2 2.538(11) 2_666
C9 H9A 0.9600 .
C9 H9B 0.9600 .
C9 H9C 0.9600 .
C71 C70 1.39(2) .
C71 C77 1.45(2) .
C7 H7A 0.9600 .
C7 H7B 0.9600 .
C7 H7C 0.9600 .
C62 C63 1.34(2) .
C62 H62 0.9300 .
C56 H56 0.9300 .
O1 O3 1.176(17) 2_666
O1 O2 1.432(15) 2_666
C65 H65A 0.9700 .
C65 H65B 0.9700 .
C63 H63 0.9300 .
C68 C69 1.421(18) .
C68 H68 0.9300 .
O3 O1 1.176(17) 2_666
O3 O2 1.200(17) 2_666
O3 Ag7 2.392(11) 2_666
O3 Ag6 2.400(12) 2_666
C70 C69 1.29(2) .
C70 H70 0.9300 .
C77 C76 1.32(2) .
C77 H77 0.9300 .
C75 C76 1.37(2) .
C75 H75 0.9300 .
C69 H69 0.9300 .
C85 H85A 0.9601 .
C85 H85B 0.9600 .
C85 H85C 0.9597 .
C8 H8A 0.9600 .
C8 H8B 0.9600 .
C8 H8C 0.9600 .
C76 H76 0.9300 .
O17 Ag6 2.470(6) 2_666

loop_
_geom_torsion_atom_site_label_1
_geom_torsion_atom_site_label_2
_geom_torsion_atom_site_label_3
_geom_torsion_atom_site_label_4
_geom_torsion
_geom_torsion_site_symmetry_1
_geom_torsion_site_symmetry_4
Ag8 O12 C50 O13 0.2(13) . .
Ag8 O12 C50 C51 -179.3(7) . .
Ag9 O13 C50 O12 -27.9(15) . .
Ag9 O13 C50 C51 151.7(7) . .
C59 N3 C52 O14 179.8(8) . .
C51 N3 C52 O14 -0.8(11) . .
C59 N3 C52 C53 1.3(11) . .
C51 N3 C52 C53 -179.4(7) . .
Ag1 O5 C22 O4 9.9(14) . .
Ag1 O5 C22 C23 -170.6(6) . .
O14 C52 C53 C54 -0.1(12) . .
N3 C52 C53 C54 178.4(7) . .
O14 C52 C53 C58 178.3(7) . .
N3 C52 C53 C58 -3.2(10) . .
C54 C53 C58 C60 -179.1(7) . .
C52 C53 C58 C60 2.6(11) . .
C54 C53 C58 C57 0.9(11) . .
C52 C53 C58 C57 -177.4(7) . .
C46 C44 C43 C42 -178.3(9) . .
C39 C44 C43 C42 1.6(13) . .
C46 C44 C43 C49 1.7(12) . .
C39 C44 C43 C49 -178.4(8) . .
C43 C44 C46 C47 -1.6(13) . .
C39 C44 C46 C47 178.5(8) . .
C43 C44 C46 C45 178.0(8) . .
C39 C44 C46 C45 -1.9(12) . .
Ag2 S1 C2 C3 -115.2(5) . .
Ag6 S1 C2 C3 -22.7(6) 2_666 .
Ag1 S1 C2 C3 162.0(4) . .
Ag9 S1 C2 C3 84.5(5) 2_666 .
Ag2 S1 C2 C4 7.0(6) . .
Ag6 S1 C2 C4 99.6(5) 2_666 .
Ag1 S1 C2 C4 -75.8(6) . .
Ag9 S1 C2 C4 -153.3(5) 2_666 .
Ag2 S1 C2 C8CA 125.5(5) . .
Ag6 S1 C2 C8CA -142.0(5) 2_666 .
Ag1 S1 C2 C8CA 42.6(6) . .
Ag9 S1 C2 C8CA -34.8(6) 2_666 .
C44 C46 C47 C48 1.7(14) . .
C45 C46 C47 C48 -177.8(9) . .
C31 N1 C23 C22 83.9(9) . .
C24 N1 C23 C22 -84.9(9) . .
O5 C22 C23 N1 -3.3(12) . .
O4 C22 C23 N1 176.2(8) . .
C31 N1 C24 O7 -173.7(7) . .
C23 N1 C24 O7 -5.9(11) . .
C31 N1 C24 C25 6.5(11) . .
C23 N1 C24 C25 174.2(6) . .
C57 C58 C60 C61 1.9(11) . .
C53 C58 C60 C61 -178.2(7) . .
C57 C58 C60 C59 -179.9(7) . .
C53 C58 C60 C59 0.1(11) . .
Ag2 S4 C18 C19 -1.5(8) . .
Ag7 S4 C18 C19 -111.5(6) . .
Ag5 S4 C18 C19 165.5(5) . .
Ag3 S4 C18 C19 84.3(6) . .
Ag2 S4 C18 C20 119.3(6) . .
Ag7 S4 C18 C20 9.3(7) . .
Ag5 S4 C18 C20 -73.8(7) . .
Ag3 S4 C18 C20 -154.9(6) . .
Ag2 S4 C18 C21 -122.2(6) . .
Ag7 S4 C18 C21 127.8(6) . .
Ag5 S4 C18 C21 44.8(7) . .
Ag3 S4 C18 C21 -36.4(7) . .
C38 N2 C45 O11 -176.7(10) . .
C37 N2 C45 O11 -12.9(14) . .
C38 N2 C45 C46 4.9(13) . .
C37 N2 C45 C46 168.8(8) . .
C47 C46 C45 O11 1.7(15) . .
C44 C46 C45 O11 -177.9(10) . .
C47 C46 C45 N2 179.9(8) . .
C44 C46 C45 N2 0.4(12) . .
C46 C47 C48 C49 -2.1(15) . .
Ag4 S3 C10 C12 16.3(8) . .
Ag8 S3 C10 C12 -164.7(6) . .
Ag6 S3 C10 C12 108.9(7) . .
Ag5 S3 C10 C12 -66.9(7) . .
Ag4 S3 C10 C11 -104.9(6) . .
Ag8 S3 C10 C11 74.1(6) . .
Ag6 S3 C10 C11 -12.3(7) . .
Ag5 S3 C10 C11 171.9(5) . .
Ag4 S3 C10 C13 134.8(6) . .
Ag8 S3 C10 C13 -46.2(7) . .
Ag6 S3 C10 C13 -132.6(6) . .
Ag5 S3 C10 C13 51.6(7) . .
Ag5 O9 C36 O8 -45.7(15) . .
Ag5 O9 C36 C37 132.0(9) . .
Ag3 O8 C36 O9 5.4(12) . .
Ag3 O8 C36 C37 -172.3(7) . .
Ag7 S5 C14 C17 4.7(7) . .
Ag10 S5 C14 C17 -88.1(7) . .
Ag8 S5 C14 C17 95.2(6) . .
Ag9 S5 C14 C17 171.5(6) . .
Ag7 S5 C14 C15 123.7(6) . .
Ag10 S5 C14 C15 30.9(7) . .
Ag8 S5 C14 C15 -145.7(6) . .
Ag9 S5 C14 C15 -69.4(6) . .
Ag7 S5 C14 C16 -116.8(7) . .
Ag10 S5 C14 C16 150.4(6) . .
Ag8 S5 C14 C16 -26.2(8) . .
Ag9 S5 C14 C16 50.1(7) . .
C60 C58 C57 C63 -2.2(12) . .
C53 C58 C57 C63 177.9(8) . .
C60 C58 C57 C56 179.7(8) . .
C53 C58 C57 C56 -0.3(12) . .
C30 C32 C33 C34 1.5(12) . .
C31 C32 C33 C34 179.3(8) . .
O7 C24 C25 C26 -3.7(12) . .
N1 C24 C25 C26 176.2(7) . .
O7 C24 C25 C30 175.5(8) . .
N1 C24 C25 C30 -4.6(10) . .
C46 C44 C39 C40 -179.6(9) . .
C43 C44 C39 C40 0.5(13) . .
C46 C44 C39 C38 -1.5(12) . .
C43 C44 C39 C38 178.6(8) . .
C47 C48 C49 C43 2.3(15) . .
C42 C43 C49 C48 177.9(10) . .
C44 C43 C49 C48 -2.1(14) . .
C33 C32 C30 C25 177.8(8) . .
C31 C32 C30 C25 0.0(11) . .
C33 C32 C30 C29 -1.1(12) . .
C31 C32 C30 C29 -178.9(7) . .
C26 C25 C30 C32 -179.1(8) . .
C24 C25 C30 C32 1.7(11) . .
C26 C25 C30 C29 -0.3(12) . .
C24 C25 C30 C29 -179.4(7) . .
C24 N1 C31 O6 175.0(7) . .
C23 N1 C31 O6 7.2(11) . .
C24 N1 C31 C32 -4.9(11) . .
C23 N1 C31 C32 -172.7(6) . .
C33 C32 C31 O6 3.7(12) . .
C30 C32 C31 O6 -178.5(7) . .
C33 C32 C31 N1 -176.5(7) . .
C30 C32 C31 N1 1.4(10) . .
C52 N3 C59 O15 -179.2(7) . .
C51 N3 C59 O15 1.4(11) . .
C52 N3 C59 C60 1.4(11) . .
C51 N3 C59 C60 -178.0(7) . .
C61 C60 C59 O15 -3.3(12) . .
C58 C60 C59 O15 178.5(7) . .
C61 C60 C59 N3 176.1(7) . .
C58 C60 C59 N3 -2.1(11) . .
C58 C53 C54 C55 0.4(13) . .
C52 C53 C54 C55 178.7(8) . .
C56 C55 C54 C53 -2.4(14) . .
C58 C60 C61 C62 0.6(12) . .
C59 C60 C61 C62 -177.7(9) . .
C45 N2 C38 O10 175.0(9) . .
C37 N2 C38 O10 11.5(13) . .
C45 N2 C38 C39 -8.3(13) . .
C37 N2 C38 C39 -171.8(8) . .
C40 C39 C38 O10 0.9(15) . .
C44 C39 C38 O10 -177.2(9) . .
C40 C39 C38 N2 -175.5(9) . .
C44 C39 C38 N2 6.4(13) . .
C59 N3 C51 C50 75.1(11) . .
C52 N3 C51 C50 -104.3(9) . .
O12 C50 C51 N3 17.7(13) . .
O13 C50 C51 N3 -161.9(9) . .
C32 C30 C29 C35 -2.1(12) . .
C25 C30 C29 C35 178.9(8) . .
C32 C30 C29 C28 -179.9(8) . .
C25 C30 C29 C28 1.1(12) . .
C49 C43 C42 C41 178.7(10) . .
C44 C43 C42 C41 -1.4(15) . .
C35 C29 C28 C27 -179.3(10) . .
C30 C29 C28 C27 -1.6(14) . .
C29 C28 C27 C26 1.2(16) . .
C30 C25 C26 C27 -0.2(14) . .
C24 C25 C26 C27 179.0(8) . .
C28 C27 C26 C25 -0.3(16) . .
C30 C29 C35 C34 5.0(14) . .
C28 C29 C35 C34 -177.3(10) . .
C29 C35 C34 C33 -4.7(15) . .
C32 C33 C34 C35 1.4(14) . .
C38 N2 C37 C36 80.2(11) . .
C45 N2 C37 C36 -84.7(11) . .
O9 C36 C37 N2 8.7(14) . .
O8 C36 C37 N2 -173.5(9) . .
C43 C42 C41 C40 -1.0(16) . .
C44 C39 C40 C41 -3.0(15) . .
C38 C39 C40 C41 178.9(10) . .
C42 C41 C40 C39 3.2(17) . .
O5 C22 O4 Ag9 9.1(14) . 2_666
C23 C22 O4 Ag9 -170.4(6) . 2_666
Ag4 S2 C6 C8 -12.7(11) . .
Ag1 S2 C6 C8 164.0(9) . .
Ag3 S2 C6 C8 72.6(10) . .
Ag10 S2 C6 C8 -101.3(10) 2_666 .
Ag4 S2 C6 C7 111.3(8) . .
Ag1 S2 C6 C7 -72.0(9) . .
Ag3 S2 C6 C7 -163.4(8) . .
Ag10 S2 C6 C7 22.7(9) 2_666 .
Ag4 S2 C6 C9 -132.2(6) . .
Ag1 S2 C6 C9 44.5(7) . .
Ag3 S2 C6 C9 -46.9(7) . .
Ag10 S2 C6 C9 139.2(6) 2_666 .
Ag10 O16 C64 O17 2.4(11) . .
Ag10 O16 C64 C65 -178.4(10) . .
C73 N4 C66 O19 -178.1(9) . .
C65 N4 C66 O19 2.5(13) . .
C73 N4 C66 C67 4.4(13) . .
C65 N4 C66 C67 -174.9(8) . .
C66 N4 C73 O18 175.5(9) . .
C65 N4 C73 O18 -5.2(14) . .
C66 N4 C73 C74 -4.0(14) . .
C65 N4 C73 C74 175.4(8) . .
C72 C74 C73 O18 179.7(10) . .
C75 C74 C73 O18 2.5(16) . .
C72 C74 C73 N4 -0.9(13) . .
C75 C74 C73 N4 -178.1(10) . .
O19 C66 C67 C68 0.9(14) . .
N4 C66 C67 C68 178.3(8) . .
O19 C66 C67 C72 -177.5(9) . .
N4 C66 C67 C72 -0.1(12) . .
C75 C74 C72 C67 -177.9(9) . .
C73 C74 C72 C67 4.9(13) . .
C75 C74 C72 C71 -2.8(14) . .
C73 C74 C72 C71 180.0(8) . .
C68 C67 C72 C74 177.2(9) . .
C66 C67 C72 C74 -4.4(12) . .
C68 C67 C72 C71 2.0(13) . .
C66 C67 C72 C71 -179.6(8) . .
O3 C1 O2 O3 180.004(2) . 2_666
O1 C1 O2 O3 172.0(10) 2_666 2_666
O1 C1 O2 O3 -8.0(10) . 2_666
O3 C1 O2 O1 -172.0(10) 2_666 2_666
O3 C1 O2 O1 8.0(10) . 2_666
O1 C1 O2 O1 180.000(2) . 2_666
O3 C1 O2 Ag6 -51.3(8) 2_666 .
O3 C1 O2 Ag6 128.8(8) . .
O1 C1 O2 Ag6 120.7(8) 2_666 .
O1 C1 O2 Ag6 -59.3(8) . .
O3 C1 O2 Ag2 -139.5(11) 2_666 2_666
O3 C1 O2 Ag2 40.5(11) . 2_666
O1 C1 O2 Ag2 32.5(7) 2_666 2_666
O1 C1 O2 Ag2 -147.5(7) . 2_666
C74 C72 C71 C70 -176.3(9) . .
C67 C72 C71 C70 -1.1(13) . .
C74 C72 C71 C77 2.1(14) . .
C67 C72 C71 C77 177.3(9) . .
C60 C61 C62 C63 -2.7(16) . .
C54 C55 C56 C57 3.0(15) . .
C63 C57 C56 C55 -179.6(10) . .
C58 C57 C56 C55 -1.6(14) . .
O3 C1 O1 O3 179.996(2) . 2_666
O2 C1 O1 O3 -171.8(10) 2_666 2_666
O2 C1 O1 O3 8.2(10) . 2_666
O3 C1 O1 O2 171.8(10) 2_666 2_666
O3 C1 O1 O2 -8.2(10) . 2_666
O2 C1 O1 O2 179.999(2) . 2_666
O3 C1 O1 Ag7 -44.8(8) 2_666 .
O3 C1 O1 Ag7 135.2(8) . .
O2 C1 O1 Ag7 143.4(9) 2_666 .
O2 C1 O1 Ag7 -36.6(9) . .
O3 C1 O1 Ag2 -152.9(11) 2_666 .
O3 C1 O1 Ag2 27.1(11) . .
O2 C1 O1 Ag2 35.3(7) 2_666 .
O2 C1 O1 Ag2 -144.7(7) . .
O3 C1 O1 Ag4 77.3(9) 2_666 .
O3 C1 O1 Ag4 -102.7(9) . .
O2 C1 O1 Ag4 -94.5(7) 2_666 .
O2 C1 O1 Ag4 85.5(7) . .
C66 N4 C65 C64 -96.6(12) . .
C73 N4 C65 C64 84.0(13) . .
O16 C64 C65 N4 5.9(17) . .
O17 C64 C65 N4 -174.9(10) . .
C61 C62 C63 C57 2.4(17) . .
C56 C57 C63 C62 178.1(10) . .
C58 C57 C63 C62 0.0(15) . .
C72 C67 C68 C69 -2.9(14) . .
C66 C67 C68 C69 178.7(9) . .
O2 C1 O3 O1 171.0(11) 2_666 2_666
O2 C1 O3 O1 -9.0(11) . 2_666
O1 C1 O3 O1 180.000(1) . 2_666
O2 C1 O3 O2 180.002(2) . 2_666
O1 C1 O3 O2 -171.0(11) 2_666 2_666
O1 C1 O3 O2 9.0(11) . 2_666
O2 C1 O3 Ag7 118.7(14) 2_666 2_666
O2 C1 O3 Ag7 -61.3(14) . 2_666
O1 C1 O3 Ag7 -52.3(10) 2_666 2_666
O1 C1 O3 Ag7 127.7(10) . 2_666
O2 C1 O3 Ag6 -61.0(9) 2_666 2_666
O2 C1 O3 Ag6 119.0(9) . 2_666
O1 C1 O3 Ag6 128.1(13) 2_666 2_666
O1 C1 O3 Ag6 -51.9(13) . 2_666
C72 C71 C70 C69 1.3(17) . .
C77 C71 C70 C69 -176.9(12) . .
C70 C71 C77 C76 178.8(13) . .
C72 C71 C77 C76 0.5(17) . .
C72 C74 C75 C76 0.9(18) . .
C73 C74 C75 C76 178.1(12) . .
C71 C70 C69 C68 -2.3(19) . .
C67 C68 C69 C70 3.1(17) . .
C71 C77 C76 C75 -2(2) . .
C74 C75 C76 C77 2(2) . .
O16 C64 O17 Ag6 167.6(7) . 2_666
C65 C64 O17 Ag6 -11.5(14) . 2_666

loop_
_platon_squeeze_void_nr
_platon_squeeze_void_average_x
_platon_squeeze_void_average_y
_platon_squeeze_void_average_z
_platon_squeeze_void_volume
_platon_squeeze_void_count_electrons
_platon_squeeze_void_content
1 -0.500 0.000 0.000 823 192 ' '
2 0.205 0.743 0.816 6 0 ' '
3 0.795 0.257 0.184 6 0 ' '
